data_2220716
loop_
_publ_author_name
'Kavitha, T.'
'Thenmozhi, M.'
'Sureshbabu, Radhakrishnan'
'Mohanakrishnan, A. K.'
'Ponnuswamy, M. N.'

_publ_section_title
;Trimethyl
 1-(2-methyl-1-phenylsulfonyl-1<i>H</i>-indol-3-yl)propane-1,2,3-tricarboxylate
;
_journal_issue 2
_journal_name_full 'Acta Crystallographica Section E'
_journal_page_first o264
_journal_paper_doi 10.1107/S1600536808043286
_journal_volume 65
_journal_year 2009
_chemical_formula_moiety 'C24 H25 N O8 S'
_chemical_formula_sum 'C24 H25 N O8 S'
_chemical_formula_weight 487.51
_chemical_name_systematic
;Trimethyl
1-(2-methyl-1-phenylsulfonyl-1<i>H</i>-indol-3-yl)propane-1,2,3-tricarboxylate
;
_space_group_IT_number 14
_symmetry_cell_setting monoclinic
_symmetry_space_group_name_Hall '-P 2ybc'
_symmetry_space_group_name_H-M 'P 1 21/c 1'
_atom_sites_solution_hydrogens geom
_atom_sites_solution_primary direct
_atom_sites_solution_secondary difmap
_audit_creation_method SHELXL-97
_cell_angle_alpha 90.00
_cell_angle_beta 98.605(2)
_cell_angle_gamma 90.00
_cell_formula_units_Z 4
_cell_length_a 11.0975(3)
_cell_length_b 9.8255(3)
_cell_length_c 22.0027(6)
_cell_measurement_reflns_used 5592
_cell_measurement_temperature 293(2)
_cell_measurement_theta_max 27.8
_cell_measurement_theta_min 2.3
_cell_volume 2372.13(12)
_computing_cell_refinement 'SAINT (Bruker, 2004)'
_computing_data_collection 'APEX2 (Bruker, 2004)'
_computing_data_reduction 'SAINT (Bruker, 2004)'
_computing_molecular_graphics 'ORTEP (Farrugia, 1997)'
_computing_publication_material 'SHELXL97 (Sheldrick, 2008) and PLATON (Spek, 2003)'
_computing_structure_refinement 'SHELXL97 (Sheldrick, 2008)'
_computing_structure_solution 'SIR92 (Altomare <i>et al.</i>,  1993)'
_diffrn_ambient_temperature 293(2)
_diffrn_measured_fraction_theta_full 1.000
_diffrn_measured_fraction_theta_max 0.999
_diffrn_measurement_device_type 'Bruker KAPPA APEXII'
_diffrn_measurement_method '\w and \f scan'
_diffrn_radiation_monochromator graphite
_diffrn_radiation_source 'fine-focus sealed tube'
_diffrn_radiation_type MoK\a
_diffrn_radiation_wavelength 0.71073
_diffrn_reflns_av_R_equivalents 0.0267
_diffrn_reflns_av_sigmaI/netI 0.0223
_diffrn_reflns_limit_h_max 14
_diffrn_reflns_limit_h_min -14
_diffrn_reflns_limit_k_max 12
_diffrn_reflns_limit_k_min -12
_diffrn_reflns_limit_l_max 28
_diffrn_reflns_limit_l_min -28
_diffrn_reflns_number 25507
_diffrn_reflns_theta_full 25.00
_diffrn_reflns_theta_max 27.77
_diffrn_reflns_theta_min 2.27
_diffrn_standards_decay_% 0
_diffrn_standards_interval_count 0
_diffrn_standards_interval_time 0
_diffrn_standards_number 0
_exptl_absorpt_coefficient_mu 0.186
_exptl_absorpt_correction_T_max 0.9726
_exptl_absorpt_correction_T_min 0.8353
_exptl_absorpt_correction_type multi-scan
_exptl_absorpt_process_details '(SADABS; Sheldrick, 2001)'
_exptl_crystal_colour colourless
_exptl_crystal_density_diffrn 1.365
_exptl_crystal_density_method 'not measured'
_exptl_crystal_description needle
_exptl_crystal_F_000 1024
_exptl_crystal_size_max 0.40
_exptl_crystal_size_mid 0.30
_exptl_crystal_size_min 0.15
_refine_diff_density_max 0.251
_refine_diff_density_min -0.272
_refine_ls_extinction_method none
_refine_ls_goodness_of_fit_ref 1.015
_refine_ls_hydrogen_treatment constr
_refine_ls_matrix_type full
_refine_ls_number_parameters 308
_refine_ls_number_reflns 5592
_refine_ls_number_restraints 1
_refine_ls_restrained_S_all 1.015
_refine_ls_R_factor_all 0.0705
_refine_ls_R_factor_gt 0.0458
_refine_ls_shift/su_max 0.000
_refine_ls_shift/su_mean 0.000
_refine_ls_structure_factor_coef Fsqd
_refine_ls_weighting_details 'calc w=1/[\s^2^(Fo^2^)+(0.0566P)^2^+0.8871P] where P=(Fo^2^+2Fc^2^)/3'
_refine_ls_weighting_scheme calc
_refine_ls_wR_factor_gt 0.1169
_refine_ls_wR_factor_ref 0.1351
_reflns_number_gt 3885
_reflns_number_total 5592
_reflns_threshold_expression I>2\s(I)
_cod_data_source_file bt2840.cif
_cod_data_source_block I
_cod_depositor_comments
;
The following automatic conversions were performed:
'_symmetry_cell_setting' value 'Monoclinic' changed to 'monoclinic'
according to '/home/saulius/struct/CIF-dictionaries/cif_core.dic'
dictionary named 'cif_core.dic' version 2.4.1 from 2010-06-29.

Automatic conversion script
Id: cif_fix_enum 1527 2010-12-29 10:47:43Z saulius 

The following automatic conversions were performed:

'_symmetry_cell_setting' value 'Monoclinic' changed to 'monoclinic'
according to /home/saulius/struct/CIF-dictionaries/cif_core.dic
dictionary named 'cif_core.dic' version 2.4.1 from 2010-06-29.

Automatic conversion script
Id: cif_fix_values 1715 2011-07-08 13:25:40Z adriana 
;
_cod_original_sg_symbol_H-M P21/c
_cod_database_code 2220716
_cod_database_fobs_code 2220716

loop_
_symmetry_equiv_pos_as_xyz
'x, y, z'
'-x, y+1/2, -z+1/2'
'-x, -y, -z'
'x, -y-1/2, z-1/2'

loop_
_atom_site_type_symbol
_atom_site_label
_atom_site_fract_x
_atom_site_fract_y
_atom_site_fract_z
_atom_site_U_iso_or_equiv
_atom_site_adp_type
_atom_site_calc_flag
_atom_site_refinement_flags
_atom_site_occupancy
_atom_site_disorder_assembly
_atom_site_disorder_group
C C2 0.20679(17) 0.1921(2) 0.08315(8) 0.0503(4) Uani d . 1 . .
C C3 0.19449(15) 0.11193(18) 0.13178(8) 0.0433(4) Uani d . 1 . .
C C4 0.29851(15) 0.13314(17) 0.17830(8) 0.0418(4) Uani d . 1 . .
C C5 0.37387(16) 0.22937(18) 0.15615(8) 0.0433(4) Uani d . 1 . .
C C6 0.48157(17) 0.2729(2) 0.19067(9) 0.0539(5) Uani d . 1 . .
H H6 0.5319 0.3352 0.1750 0.065 Uiso calc R 1 . .
C C7 0.51138(19) 0.2207(2) 0.24880(10) 0.0604(5) Uani d . 1 . .
H H7 0.5826 0.2495 0.2731 0.072 Uiso calc R 1 . .
C C8 0.4380(2) 0.1263(2) 0.27211(9) 0.0600(5) Uani d . 1 . .
H H8 0.4602 0.0934 0.3118 0.072 Uiso calc R 1 . .
C C9 0.33297(17) 0.0807(2) 0.23731(8) 0.0508(4) Uani d . 1 . .
H H9 0.2851 0.0154 0.2529 0.061 Uiso calc R 1 . .
C C10 0.46121(19) 0.2643(2) 0.00851(9) 0.0540(5) Uani d . 1 . .
C C11 0.4134(3) 0.2268(3) -0.04999(10) 0.0781(7) Uani d U 1 . .
H H11 0.3367 0.2565 -0.0680 0.094 Uiso calc R 1 . .
C C12 0.4830(4) 0.1428(4) -0.08160(13) 0.1017(10) Uani d U 1 . .
H H12 0.4531 0.1172 -0.1217 0.122 Uiso calc R 1 . .
C C13 0.5936(3) 0.0974(3) -0.05521(16) 0.0975(9) Uani d . 1 . .
H H13 0.6381 0.0395 -0.0769 0.117 Uiso calc R 1 . .
C C14 0.6397(3) 0.1361(3) 0.00258(16) 0.0978(9) Uani d . 1 . .
H H14 0.7161 0.1052 0.0204 0.117 Uiso calc R 1 . .
C C15 0.5745(2) 0.2208(3) 0.03505(12) 0.0742(6) Uani d . 1 . .
H H15 0.6067 0.2483 0.0746 0.089 Uiso calc R 1 . .
C C16 0.1242(2) 0.2032(3) 0.02344(10) 0.0815(7) Uani d . 1 . .
H H16A 0.0582 0.1397 0.0228 0.122 Uiso calc R 1 . .
H H16B 0.1688 0.1831 -0.0096 0.122 Uiso calc R 1 . .
H H16C 0.0921 0.2940 0.0187 0.122 Uiso calc R 1 . .
C C17 0.08720(16) 0.02092(19) 0.13676(9) 0.0485(4) Uani d . 1 . .
H H17 0.0281 0.0318 0.0993 0.058 Uiso calc R 1 . .
C C18 0.12894(18) -0.1261(2) 0.14060(10) 0.0561(5) Uani d . 1 . .
C C19 0.1671(3) -0.3195(3) 0.08387(17) 0.1092(11) Uani d . 1 . .
H H19A 0.1599 -0.3499 0.0420 0.164 Uiso calc R 1 . .
H H19B 0.1187 -0.3768 0.1060 0.164 Uiso calc R 1 . .
H H19C 0.2508 -0.3241 0.1026 0.164 Uiso calc R 1 . .
C C20 0.02316(16) 0.0556(2) 0.19188(9) 0.0493(4) Uani d . 1 . .
H H20 0.0750 0.0199 0.2284 0.059 Uiso calc R 1 . .
C C21 -0.09641(18) -0.0204(2) 0.18689(11) 0.0588(5) Uani d . 1 . .
C C22 -0.2746(2) -0.0409(3) 0.23308(17) 0.1057(11) Uani d . 1 . .
H H22A -0.3099 -0.0019 0.2663 0.159 Uiso calc R 1 . .
H H22B -0.2635 -0.1370 0.2397 0.159 Uiso calc R 1 . .
H H22C -0.3278 -0.0257 0.1951 0.159 Uiso calc R 1 . .
C C23 0.00794(17) 0.2075(2) 0.20302(9) 0.0510(4) Uani d . 1 . .
H H23A -0.0237 0.2193 0.2415 0.061 Uiso calc R 1 . .
H H23B 0.0876 0.2503 0.2076 0.061 Uiso calc R 1 . .
C C24 -0.0740(2) 0.2789(2) 0.15365(10) 0.0601(5) Uani d . 1 . .
C C25 -0.1514(3) 0.4926(3) 0.11907(15) 0.1146(12) Uani d . 1 . .
H H25A -0.1432 0.5867 0.1308 0.172 Uiso calc R 1 . .
H H25B -0.2346 0.4647 0.1181 0.172 Uiso calc R 1 . .
H H25C -0.1283 0.4809 0.0791 0.172 Uiso calc R 1 . .
N N1 0.31622(14) 0.26844(17) 0.09733(7) 0.0501(4) Uani d . 1 . .
O O1 0.45912(16) 0.45716(15) 0.08815(7) 0.0753(5) Uani d . 1 . .
O O2 0.27957(16) 0.42841(17) 0.00952(7) 0.0764(5) Uani d . 1 . .
O O3 0.16646(16) -0.18474(16) 0.18733(8) 0.0770(5) Uani d . 1 . .
O O4 0.12431(16) -0.17999(17) 0.08525(8) 0.0783(5) Uani d . 1 . .
O O5 -0.12856(16) -0.1090(2) 0.15146(9) 0.0887(6) Uani d . 1 . .
O O6 -0.15876(13) 0.02166(17) 0.23022(8) 0.0749(5) Uani d . 1 . .
O O7 -0.13414(19) 0.2252(2) 0.11119(9) 0.1051(7) Uani d . 1 . .
O O8 -0.07383(19) 0.41121(17) 0.16292(8) 0.0862(5) Uani d . 1 . .
S S1 0.37776(5) 0.37135(5) 0.04991(2) 0.05603(16) Uani d . 1 . .

loop_
_atom_site_aniso_label
_atom_site_aniso_U_11
_atom_site_aniso_U_22
_atom_site_aniso_U_33
_atom_site_aniso_U_12
_atom_site_aniso_U_13
_atom_site_aniso_U_23
C2 0.0531(10) 0.0538(11) 0.0440(9) 0.0028(8) 0.0067(8) -0.0011(8)
C3 0.0434(9) 0.0440(9) 0.0427(9) 0.0047(7) 0.0073(7) -0.0023(7)
C4 0.0428(9) 0.0397(9) 0.0436(9) 0.0063(7) 0.0084(7) -0.0009(7)
C5 0.0472(9) 0.0412(9) 0.0422(9) 0.0056(7) 0.0090(7) -0.0009(7)
C6 0.0508(10) 0.0504(11) 0.0605(11) -0.0032(8) 0.0086(9) -0.0026(9)
C7 0.0528(11) 0.0553(12) 0.0676(13) 0.0011(9) -0.0090(9) -0.0034(10)
C8 0.0663(12) 0.0561(12) 0.0525(11) 0.0088(10) -0.0078(9) 0.0088(9)
C9 0.0538(10) 0.0478(10) 0.0500(10) 0.0038(8) 0.0050(8) 0.0081(8)
C10 0.0688(12) 0.0471(10) 0.0494(10) -0.0065(9) 0.0200(9) 0.0035(8)
C11 0.0970(18) 0.0868(18) 0.0511(12) 0.0039(14) 0.0131(11) -0.0042(11)
C12 0.131(3) 0.112(2) 0.0685(16) -0.0052(19) 0.0349(17) -0.0295(16)
C13 0.108(2) 0.086(2) 0.113(2) -0.0005(17) 0.060(2) -0.0206(18)
C14 0.0734(17) 0.112(2) 0.115(2) 0.0110(16) 0.0366(17) -0.009(2)
C15 0.0618(13) 0.0907(18) 0.0722(14) -0.0026(12) 0.0165(11) -0.0093(13)
C16 0.0815(16) 0.107(2) 0.0499(12) -0.0113(15) -0.0089(11) 0.0143(13)
C17 0.0444(9) 0.0502(10) 0.0501(10) 0.0013(8) 0.0050(8) -0.0035(8)
C18 0.0487(10) 0.0503(11) 0.0705(13) -0.0022(9) 0.0124(9) -0.0050(10)
C19 0.117(2) 0.0646(17) 0.148(3) 0.0101(16) 0.027(2) -0.0415(19)
C20 0.0422(9) 0.0526(11) 0.0536(10) 0.0018(8) 0.0085(8) 0.0017(8)
C21 0.0488(10) 0.0526(12) 0.0760(14) 0.0018(9) 0.0121(10) 0.0042(11)
C22 0.0609(14) 0.092(2) 0.175(3) -0.0002(14) 0.0522(18) 0.017(2)
C23 0.0485(10) 0.0534(11) 0.0521(10) -0.0001(8) 0.0107(8) -0.0055(9)
C24 0.0615(12) 0.0592(13) 0.0586(12) 0.0057(10) 0.0053(10) -0.0031(10)
C25 0.156(3) 0.079(2) 0.099(2) 0.031(2) -0.010(2) 0.0267(17)
N1 0.0567(9) 0.0531(9) 0.0413(8) -0.0020(7) 0.0102(7) 0.0041(7)
O1 0.1135(13) 0.0496(9) 0.0662(9) -0.0231(8) 0.0248(9) -0.0078(7)
O2 0.0989(12) 0.0637(10) 0.0682(9) 0.0233(9) 0.0176(9) 0.0220(8)
O3 0.0903(12) 0.0548(9) 0.0878(11) 0.0109(8) 0.0190(9) 0.0118(9)
O4 0.0842(11) 0.0650(10) 0.0850(11) 0.0087(8) 0.0105(9) -0.0285(9)
O5 0.0715(10) 0.0827(12) 0.1152(14) -0.0247(9) 0.0244(10) -0.0281(11)
O6 0.0568(8) 0.0733(10) 0.1017(12) -0.0007(7) 0.0357(8) -0.0018(9)
O7 0.1096(15) 0.0845(13) 0.1019(14) 0.0232(11) -0.0467(12) -0.0187(11)
O8 0.1247(15) 0.0551(9) 0.0718(10) 0.0118(10) -0.0082(10) 0.0064(8)
S1 0.0792(4) 0.0419(3) 0.0498(3) 0.0007(2) 0.0190(2) 0.0046(2)

loop_
_atom_type_symbol
_atom_type_description
_atom_type_scat_dispersion_real
_atom_type_scat_dispersion_imag
_atom_type_scat_source
C C 0.0033 0.0016 'International Tables Vol C Tables 4.2.6.8 and 6.1.1.4'
H H 0.0000 0.0000 'International Tables Vol C Tables 4.2.6.8 and 6.1.1.4'
N N 0.0061 0.0033 'International Tables Vol C Tables 4.2.6.8 and 6.1.1.4'
O O 0.0106 0.0060 'International Tables Vol C Tables 4.2.6.8 and 6.1.1.4'
S S 0.1246 0.1234 'International Tables Vol C Tables 4.2.6.8 and 6.1.1.4'

loop_
_geom_angle_atom_site_label_1
_geom_angle_atom_site_label_2
_geom_angle_atom_site_label_3
_geom_angle_site_symmetry_1
_geom_angle_site_symmetry_3
_geom_angle
_geom_angle_publ_flag
C3 C2 N1 . . 108.53(16) ?
C3 C2 C16 . . 128.23(19) ?
N1 C2 C16 . . 123.25(18) ?
C2 C3 C4 . . 108.26(16) ?
C2 C3 C17 . . 125.32(16) ?
C4 C3 C17 . . 126.38(16) ?
C9 C4 C5 . . 118.63(16) ?
C9 C4 C3 . . 133.41(17) ?
C5 C4 C3 . . 107.95(15) ?
C6 C5 C4 . . 122.01(17) ?
C6 C5 N1 . . 131.02(17) ?
C4 C5 N1 . . 106.95(15) ?
C7 C6 C5 . . 117.66(19) ?
C7 C6 H6 . . 121.2 ?
C5 C6 H6 . . 121.2 ?
C6 C7 C8 . . 121.56(19) ?
C6 C7 H7 . . 119.2 ?
C8 C7 H7 . . 119.2 ?
C9 C8 C7 . . 120.73(18) ?
C9 C8 H8 . . 119.6 ?
C7 C8 H8 . . 119.6 ?
C8 C9 C4 . . 119.37(18) ?
C8 C9 H9 . . 120.3 ?
C4 C9 H9 . . 120.3 ?
C11 C10 C15 . . 121.2(2) ?
C11 C10 S1 . . 119.50(18) ?
C15 C10 S1 . . 119.32(17) ?
C10 C11 C12 . . 117.8(3) ?
C10 C11 H11 . . 121.1 ?
C12 C11 H11 . . 121.1 ?
C13 C12 C11 . . 121.3(3) ?
C13 C12 H12 . . 119.4 ?
C11 C12 H12 . . 119.4 ?
C14 C13 C12 . . 120.2(3) ?
C14 C13 H13 . . 119.9 ?
C12 C13 H13 . . 119.9 ?
C13 C14 C15 . . 120.4(3) ?
C13 C14 H14 . . 119.8 ?
C15 C14 H14 . . 119.8 ?
C14 C15 C10 . . 119.2(3) ?
C14 C15 H15 . . 120.4 ?
C10 C15 H15 . . 120.4 ?
C2 C16 H16A . . 109.5 ?
C2 C16 H16B . . 109.5 ?
H16A C16 H16B . . 109.5 ?
C2 C16 H16C . . 109.5 ?
H16A C16 H16C . . 109.5 ?
H16B C16 H16C . . 109.5 ?
C3 C17 C18 . . 109.37(15) ?
C3 C17 C20 . . 113.00(15) ?
C18 C17 C20 . . 109.98(16) ?
C3 C17 H17 . . 108.1 ?
C18 C17 H17 . . 108.1 ?
C20 C17 H17 . . 108.1 ?
O3 C18 O4 . . 124.0(2) ?
O3 C18 C17 . . 124.8(2) ?
O4 C18 C17 . . 111.16(19) ?
O4 C19 H19A . . 109.5 ?
O4 C19 H19B . . 109.5 ?
H19A C19 H19B . . 109.5 ?
O4 C19 H19C . . 109.5 ?
H19A C19 H19C . . 109.5 ?
H19B C19 H19C . . 109.5 ?
C21 C20 C23 . . 112.17(16) ?
C21 C20 C17 . . 109.78(16) ?
C23 C20 C17 . . 114.83(16) ?
C21 C20 H20 . . 106.5 ?
C23 C20 H20 . . 106.5 ?
C17 C20 H20 . . 106.5 ?
O5 C21 O6 . . 124.3(2) ?
O5 C21 C20 . . 125.7(2) ?
O6 C21 C20 . . 109.94(19) ?
O6 C22 H22A . . 109.5 ?
O6 C22 H22B . . 109.5 ?
H22A C22 H22B . . 109.5 ?
O6 C22 H22C . . 109.5 ?
H22A C22 H22C . . 109.5 ?
H22B C22 H22C . . 109.5 ?
C24 C23 C20 . . 114.51(17) ?
C24 C23 H23A . . 108.6 ?
C20 C23 H23A . . 108.6 ?
C24 C23 H23B . . 108.6 ?
C20 C23 H23B . . 108.6 ?
H23A C23 H23B . . 107.6 ?
O7 C24 O8 . . 123.3(2) ?
O7 C24 C23 . . 125.2(2) ?
O8 C24 C23 . . 111.51(18) ?
O8 C25 H25A . . 109.5 ?
O8 C25 H25B . . 109.5 ?
H25A C25 H25B . . 109.5 ?
O8 C25 H25C . . 109.5 ?
H25A C25 H25C . . 109.5 ?
H25B C25 H25C . . 109.5 ?
C5 N1 C2 . . 108.28(15) ?
C5 N1 S1 . . 124.53(13) ?
C2 N1 S1 . . 126.71(13) ?
C18 O4 C19 . . 115.4(2) ?
C21 O6 C22 . . 117.8(2) ?
C24 O8 C25 . . 117.3(2) ?
O2 S1 O1 . . 119.99(11) ?
O2 S1 N1 . . 106.49(9) ?
O1 S1 N1 . . 105.85(8) ?
O2 S1 C10 . . 109.26(10) ?
O1 S1 C10 . . 109.13(10) ?
N1 S1 C10 . . 105.05(9) ?

loop_
_geom_bond_atom_site_label_1
_geom_bond_atom_site_label_2
_geom_bond_site_symmetry_2
_geom_bond_distance
_geom_bond_publ_flag
C2 C3 . 1.352(3) ?
C2 N1 . 1.421(2) ?
C2 C16 . 1.489(3) ?
C3 C4 . 1.439(2) ?
C3 C17 . 1.506(3) ?
C4 C9 . 1.396(2) ?
C4 C5 . 1.397(2) ?
C5 C6 . 1.384(3) ?
C5 N1 . 1.408(2) ?
C6 C7 . 1.372(3) ?
C6 H6 . 0.9300 ?
C7 C8 . 1.382(3) ?
C7 H7 . 0.9300 ?
C8 C9 . 1.371(3) ?
C8 H8 . 0.9300 ?
C9 H9 . 0.9300 ?
C10 C11 . 1.368(3) ?
C10 C15 . 1.373(3) ?
C10 S1 . 1.745(2) ?
C11 C12 . 1.386(4) ?
C11 H11 . 0.9300 ?
C12 C13 . 1.353(4) ?
C12 H12 . 0.9300 ?
C13 C14 . 1.352(4) ?
C13 H13 . 0.9300 ?
C14 C15 . 1.371(4) ?
C14 H14 . 0.9300 ?
C15 H15 . 0.9300 ?
C16 H16A . 0.9600 ?
C16 H16B . 0.9600 ?
C16 H16C . 0.9600 ?
C17 C18 . 1.516(3) ?
C17 C20 . 1.533(3) ?
C17 H17 . 0.9800 ?
C18 O3 . 1.198(3) ?
C18 O4 . 1.322(3) ?
C19 O4 . 1.452(3) ?
C19 H19A . 0.9600 ?
C19 H19B . 0.9600 ?
C19 H19C . 0.9600 ?
C20 C21 . 1.512(3) ?
C20 C23 . 1.526(3) ?
C20 H20 . 0.9800 ?
C21 O5 . 1.187(3) ?
C21 O6 . 1.325(3) ?
C22 O6 . 1.434(3) ?
C22 H22A . 0.9600 ?
C22 H22B . 0.9600 ?
C22 H22C . 0.9600 ?
C23 C24 . 1.484(3) ?
C23 H23A . 0.9700 ?
C23 H23B . 0.9700 ?
C24 O7 . 1.188(3) ?
C24 O8 . 1.316(3) ?
C25 O8 . 1.436(3) ?
C25 H25A . 0.9600 ?
C25 H25B . 0.9600 ?
C25 H25C . 0.9600 ?
N1 S1 . 1.6706(16) ?
O1 S1 . 1.4165(16) ?
O2 S1 . 1.4148(16) ?

loop_
_geom_hbond_atom_site_label_D
_geom_hbond_atom_site_label_H
_geom_hbond_atom_site_label_A
_geom_hbond_site_symmetry_A
_geom_hbond_distance_DH
_geom_hbond_distance_HA
_geom_hbond_distance_DA
_geom_hbond_angle_DHA
C23 H23A O3 2_555 0.97 2.57 3.476(3) 155.8
C13 H13 Cg1 3_655 0.93 2.73 3.633(3) 162.7

loop_
_geom_torsion_atom_site_label_1
_geom_torsion_atom_site_label_2
_geom_torsion_atom_site_label_3
_geom_torsion_atom_site_label_4
_geom_torsion_site_symmetry_1
_geom_torsion_site_symmetry_2
_geom_torsion_site_symmetry_3
_geom_torsion_site_symmetry_4
_geom_torsion
_geom_torsion_publ_flag
N1 C2 C3 C4 . . . . -1.3(2) ?
C16 C2 C3 C4 . . . . 178.3(2) ?
N1 C2 C3 C17 . . . . 176.42(16) ?
C16 C2 C3 C17 . . . . -4.0(3) ?
C2 C3 C4 C9 . . . . 178.73(19) ?
C17 C3 C4 C9 . . . . 1.1(3) ?
C2 C3 C4 C5 . . . . 0.2(2) ?
C17 C3 C4 C5 . . . . -177.43(16) ?
C9 C4 C5 C6 . . . . 0.6(3) ?
C3 C4 C5 C6 . . . . 179.38(16) ?
C9 C4 C5 N1 . . . . -177.85(15) ?
C3 C4 C5 N1 . . . . 0.92(19) ?
C4 C5 C6 C7 . . . . -1.6(3) ?
N1 C5 C6 C7 . . . . 176.41(19) ?
C5 C6 C7 C8 . . . . 1.0(3) ?
C6 C7 C8 C9 . . . . 0.6(3) ?
C7 C8 C9 C4 . . . . -1.7(3) ?
C5 C4 C9 C8 . . . . 1.1(3) ?
C3 C4 C9 C8 . . . . -177.31(19) ?
C15 C10 C11 C12 . . . . 0.2(4) ?
S1 C10 C11 C12 . . . . 179.3(2) ?
C10 C11 C12 C13 . . . . 1.1(5) ?
C11 C12 C13 C14 . . . . -1.5(5) ?
C12 C13 C14 C15 . . . . 0.5(5) ?
C13 C14 C15 C10 . . . . 0.8(5) ?
C11 C10 C15 C14 . . . . -1.2(4) ?
S1 C10 C15 C14 . . . . 179.7(2) ?
C2 C3 C17 C18 . . . . 116.4(2) ?
C4 C3 C17 C18 . . . . -66.4(2) ?
C2 C3 C17 C20 . . . . -120.8(2) ?
C4 C3 C17 C20 . . . . 56.5(2) ?
C3 C17 C18 O3 . . . . 88.7(2) ?
C20 C17 C18 O3 . . . . -36.0(3) ?
C3 C17 C18 O4 . . . . -88.3(2) ?
C20 C17 C18 O4 . . . . 147.10(17) ?
C3 C17 C20 C21 . . . . 169.00(15) ?
C18 C17 C20 C21 . . . . -68.48(19) ?
C3 C17 C20 C23 . . . . 41.5(2) ?
C18 C17 C20 C23 . . . . 164.05(16) ?
C23 C20 C21 O5 . . . . 139.6(2) ?
C17 C20 C21 O5 . . . . 10.7(3) ?
C23 C20 C21 O6 . . . . -43.5(2) ?
C17 C20 C21 O6 . . . . -172.46(17) ?
C21 C20 C23 C24 . . . . -60.8(2) ?
C17 C20 C23 C24 . . . . 65.5(2) ?
C20 C23 C24 O7 . . . . 7.2(3) ?
C20 C23 C24 O8 . . . . -173.73(18) ?
C6 C5 N1 C2 . . . . -179.95(19) ?
C4 C5 N1 C2 . . . . -1.68(19) ?
C6 C5 N1 S1 . . . . 7.5(3) ?
C4 C5 N1 S1 . . . . -174.21(12) ?
C3 C2 N1 C5 . . . . 1.8(2) ?
C16 C2 N1 C5 . . . . -177.8(2) ?
C3 C2 N1 S1 . . . . 174.17(14) ?
C16 C2 N1 S1 . . . . -5.4(3) ?
O3 C18 O4 C19 . . . . 0.8(3) ?
C17 C18 O4 C19 . . . . 177.7(2) ?
O5 C21 O6 C22 . . . . -2.2(4) ?
C20 C21 O6 C22 . . . . -179.2(2) ?
O7 C24 O8 C25 . . . . 0.3(4) ?
C23 C24 O8 C25 . . . . -178.8(2) ?
C5 N1 S1 O2 . . . . -156.71(15) ?
C2 N1 S1 O2 . . . . 32.14(19) ?
C5 N1 S1 O1 . . . . -27.97(18) ?
C2 N1 S1 O1 . . . . 160.89(16) ?
C5 N1 S1 C10 . . . . 87.45(16) ?
C2 N1 S1 C10 . . . . -83.70(18) ?
C11 C10 S1 O2 . . . . -13.0(2) ?
C15 C10 S1 O2 . . . . 166.18(18) ?
C11 C10 S1 O1 . . . . -145.95(18) ?
C15 C10 S1 O1 . . . . 33.2(2) ?
C11 C10 S1 N1 . . . . 100.93(19) ?
C15 C10 S1 N1 . . . . -79.91(19) ?
